data_4080158
loop_
_publ_author_name
'Huo, Ping'
'Liu, Wanyun'
'He, Xiaohui'
'Wang, Hongming'
'Chen, Yiwang'

_publ_section_title
;
 Nickel(II) Complexes with Three-Dimensional Geometry \a-Diimine Ligands:
 Synthesis and Catalytic Activity toward Copolymerization of Norbornene
;
_journal_issue 8
_journal_name_full Organometallics
_journal_page_first 2291
_journal_paper_doi 10.1021/om300883h
_journal_volume 32
_journal_year 2013
_chemical_formula_moiety 'C32 H28 Br2 N2 Ni'
_chemical_formula_sum 'C32 H28 Br2 N2 Ni'
_chemical_formula_weight 659.09
_chemical_name_systematic
; 
 ? 
;
_space_group_IT_number 61
_symmetry_cell_setting orthorhombic
_symmetry_space_group_name_Hall '-P 2ac 2ab'
_symmetry_space_group_name_H-M 'P b c a'
_atom_sites_solution_hydrogens geom
_atom_sites_solution_primary direct
_atom_sites_solution_secondary difmap
_audit_creation_method SHELXL-97
_cell_angle_alpha 90.00
_cell_angle_beta 90.00
_cell_angle_gamma 90.00
_cell_formula_units_Z 8
_cell_length_a 17.7877(11)
_cell_length_b 16.6656(11)
_cell_length_c 18.9860(12)
_cell_measurement_reflns_used 9927
_cell_measurement_temperature 296(2)
_cell_measurement_theta_max 27.15
_cell_measurement_theta_min 2.29
_cell_volume 5628.3(6)
_computing_cell_refinement 'Bruker SAINT'
_computing_data_collection 'Bruker APEX2'
_computing_data_reduction 'Bruker SAINT'
_computing_molecular_graphics 'Bruker SHELXTL'
_computing_publication_material 'Bruker SHELXTL'
_computing_structure_refinement 'SHELXL-97 (Sheldrick, 2008)'
_computing_structure_solution 'SHELXS-97 (Sheldrick, 2008)'
_diffrn_ambient_temperature 296(2)
_diffrn_measured_fraction_theta_full 1.000
_diffrn_measured_fraction_theta_max 1.000
_diffrn_measurement_device_type 'Bruker APEX-II CCD'
_diffrn_measurement_method '\f and \w scans'
_diffrn_radiation_monochromator graphite
_diffrn_radiation_source 'fine-focus sealed tube'
_diffrn_radiation_type MoK\a
_diffrn_radiation_wavelength 0.71073
_diffrn_reflns_av_R_equivalents 0.0464
_diffrn_reflns_av_sigmaI/netI 0.0282
_diffrn_reflns_limit_h_max 21
_diffrn_reflns_limit_h_min -21
_diffrn_reflns_limit_k_max 20
_diffrn_reflns_limit_k_min -20
_diffrn_reflns_limit_l_max 23
_diffrn_reflns_limit_l_min -23
_diffrn_reflns_number 41148
_diffrn_reflns_theta_full 25.50
_diffrn_reflns_theta_max 25.50
_diffrn_reflns_theta_min 2.29
_exptl_absorpt_coefficient_mu 3.553
_exptl_absorpt_correction_T_max 0.4704
_exptl_absorpt_correction_T_min 0.3307
_exptl_absorpt_correction_type multi-scan
_exptl_crystal_colour red
_exptl_crystal_density_diffrn 1.556
_exptl_crystal_density_method 'not measured'
_exptl_crystal_description block
_exptl_crystal_F_000 2656
_exptl_crystal_size_max 0.40
_exptl_crystal_size_mid 0.38
_exptl_crystal_size_min 0.25
_refine_diff_density_max 1.281
_refine_diff_density_min -0.864
_refine_diff_density_rms 0.066
_refine_ls_extinction_method none
_refine_ls_goodness_of_fit_ref 1.018
_refine_ls_hydrogen_treatment constr
_refine_ls_matrix_type full
_refine_ls_number_parameters 338
_refine_ls_number_reflns 5244
_refine_ls_number_restraints 0
_refine_ls_restrained_S_all 1.018
_refine_ls_R_factor_all 0.0589
_refine_ls_R_factor_gt 0.0363
_refine_ls_shift/su_max 0.001
_refine_ls_shift/su_mean 0.000
_refine_ls_structure_factor_coef Fsqd
_refine_ls_weighting_details 'calc w=1/[\s^2^(Fo^2^)+(0.0434P)^2^+7.9669P] where P=(Fo^2^+2Fc^2^)/3'
_refine_ls_weighting_scheme calc
_refine_ls_wR_factor_gt 0.0843
_refine_ls_wR_factor_ref 0.0978
_reflns_number_gt 3950
_reflns_number_total 5244
_reflns_threshold_expression >2sigma(I)
_cod_data_source_file om300883h_si_002.cif
_cod_data_source_block C1
_cod_depositor_comments
;
The following automatic conversions were performed:

'_symmetry_cell_setting' value 'Orthorhombic' changed to
'orthorhombic' according to
/home/saulius/struct/CIF-dictionaries/cif_core.dic dictionary named
'cif_core.dic' version 2.4.2 from 2011-04-26.

Automatic conversion script
Id: cif_fix_values 1891 2012-01-12 08:04:46Z andrius 
;
_cod_original_sg_symbol_H-M Pbca
_cod_database_code 4080158

loop_
_symmetry_equiv_pos_as_xyz
'x, y, z'
'-x+1/2, -y, z+1/2'
'-x, y+1/2, -z+1/2'
'x+1/2, -y+1/2, -z'
'-x, -y, -z'
'x-1/2, y, -z-1/2'
'x, -y-1/2, z-1/2'
'-x-1/2, y-1/2, z'

loop_
_atom_site_label
_atom_site_type_symbol
_atom_site_fract_x
_atom_site_fract_y
_atom_site_fract_z
_atom_site_U_iso_or_equiv
_atom_site_adp_type
_atom_site_occupancy
_atom_site_symmetry_multiplicity
_atom_site_calc_flag
_atom_site_refinement_flags
Br1 Br 0.12410(3) 0.73650(3) 0.12652(2) 0.06569(16) Uani 1 1 d .
Br2 Br 0.02609(2) 0.57293(3) 0.25290(3) 0.06157(15) Uani 1 1 d .
C4 C 0.26659(19) 0.6039(2) 0.51164(18) 0.0394(8) Uani 1 1 d .
H1 H 0.2329 0.6242 0.5446 0.047 Uiso 1 1 calc R
C3 C 0.3063(2) 0.5340(2) 0.5256(2) 0.0473(9) Uani 1 1 d .
H2 H 0.2989 0.5075 0.5681 0.057 Uiso 1 1 calc R
C2 C 0.3567(2) 0.5034(2) 0.4771(2) 0.0469(9) Uani 1 1 d .
H3 H 0.3827 0.4563 0.4870 0.056 Uiso 1 1 calc R
C1 C 0.36841(19) 0.5428(2) 0.41368(19) 0.0390(8) Uani 1 1 d .
H4 H 0.4023 0.5224 0.3810 0.047 Uiso 1 1 calc R
C6 C 0.32926(17) 0.61239(19) 0.39958(16) 0.0291(7) Uani 1 1 d .
C5 C 0.27747(17) 0.64308(19) 0.44842(16) 0.0304(7) Uani 1 1 d .
C7 C 0.33643(17) 0.6627(2) 0.33337(16) 0.0317(7) Uani 1 1 d .
H7 H 0.3733 0.6414 0.2999 0.038 Uiso 1 1 calc R
C10 C 0.23933(18) 0.72064(19) 0.42473(16) 0.0307(7) Uani 1 1 d .
H8 H 0.2041 0.7423 0.4596 0.037 Uiso 1 1 calc R
C9 C 0.30137(19) 0.7796(2) 0.40434(18) 0.0338(8) Uani 1 1 d .
C8 C 0.35253(18) 0.7489(2) 0.35562(18) 0.0335(8) Uani 1 1 d .
C11 C 0.4119(2) 0.7954(2) 0.3330(2) 0.0464(9) Uani 1 1 d .
H11 H 0.4460 0.7753 0.3003 0.056 Uiso 1 1 calc R
C12 C 0.4200(3) 0.8724(3) 0.3594(2) 0.0570(11) Uani 1 1 d .
H12 H 0.4600 0.9041 0.3445 0.068 Uiso 1 1 calc R
C13 C 0.3694(3) 0.9020(2) 0.4074(3) 0.0599(12) Uani 1 1 d .
H13 H 0.3759 0.9537 0.4249 0.072 Uiso 1 1 calc R
C14 C 0.3093(2) 0.8566(2) 0.4301(2) 0.0457(9) Uani 1 1 d .
H14 H 0.2748 0.8775 0.4621 0.055 Uiso 1 1 calc R
C15 C 0.25691(17) 0.66399(18) 0.30453(16) 0.0264(7) Uani 1 1 d .
C16 C 0.20251(17) 0.70141(18) 0.35437(16) 0.0268(7) Uani 1 1 d .
C17 C 0.27979(17) 0.5938(2) 0.19924(16) 0.0306(7) Uani 1 1 d .
C22 C 0.2784(2) 0.5106(2) 0.20159(17) 0.0381(8) Uani 1 1 d .
C21 C 0.3278(2) 0.4698(3) 0.1575(2) 0.0511(10) Uani 1 1 d .
H19 H 0.3295 0.4140 0.1587 0.061 Uiso 1 1 calc R
C20 C 0.3740(2) 0.5108(3) 0.1122(2) 0.0578(12) Uani 1 1 d .
H20 H 0.4064 0.4826 0.0828 0.069 Uiso 1 1 calc R
C19 C 0.3730(2) 0.5926(3) 0.1100(2) 0.0551(11) Uani 1 1 d .
H21 H 0.4040 0.6191 0.0782 0.066 Uiso 1 1 calc R
C18 C 0.3265(2) 0.6373(2) 0.15414(18) 0.0405(8) Uani 1 1 d .
C29 C 0.3293(3) 0.7274(3) 0.1532(2) 0.0598(11) Uani 1 1 d .
H23A H 0.3718 0.7454 0.1801 0.090 Uiso 1 1 calc R
H23B H 0.2839 0.7484 0.1736 0.090 Uiso 1 1 calc R
H23C H 0.3338 0.7458 0.1055 0.090 Uiso 1 1 calc R
C30 C 0.2269(2) 0.4659(2) 0.2506(2) 0.0577(11) Uani 1 1 d .
H24A H 0.2337 0.4092 0.2442 0.087 Uiso 1 1 calc R
H24B H 0.1757 0.4798 0.2403 0.087 Uiso 1 1 calc R
H24C H 0.2384 0.4801 0.2984 0.087 Uiso 1 1 calc R
C23 C 0.07925(17) 0.74965(18) 0.37538(16) 0.0279(7) Uani 1 1 d .
C24 C 0.05422(18) 0.8265(2) 0.35636(18) 0.0341(8) Uani 1 1 d .
C25 C 0.0004(2) 0.8625(2) 0.3986(2) 0.0441(9) Uani 1 1 d .
H27 H -0.0173 0.9133 0.3869 0.053 Uiso 1 1 calc R
C26 C -0.0271(2) 0.8246(2) 0.4573(2) 0.0490(10) Uani 1 1 d .
H28 H -0.0620 0.8505 0.4858 0.059 Uiso 1 1 calc R
C27 C -0.0033(2) 0.7486(2) 0.47416(19) 0.0425(9) Uani 1 1 d .
H29 H -0.0231 0.7233 0.5137 0.051 Uiso 1 1 calc R
C28 C 0.04976(18) 0.7087(2) 0.43334(17) 0.0342(8) Uani 1 1 d .
C32 C 0.0712(2) 0.6239(2) 0.4504(2) 0.0515(10) Uani 1 1 d .
H31A H 0.1200 0.6231 0.4718 0.077 Uiso 1 1 calc R
H31B H 0.0721 0.5927 0.4079 0.077 Uiso 1 1 calc R
H31C H 0.0350 0.6015 0.4824 0.077 Uiso 1 1 calc R
C31 C 0.0860(2) 0.8689(2) 0.2935(2) 0.0502(10) Uani 1 1 d .
H32A H 0.0581 0.9173 0.2851 0.075 Uiso 1 1 calc R
H32B H 0.0824 0.8346 0.2530 0.075 Uiso 1 1 calc R
H32C H 0.1378 0.8819 0.3020 0.075 Uiso 1 1 calc R
N2 N 0.13579(14) 0.71279(15) 0.33163(13) 0.0285(6) Uani 1 1 d .
N1 N 0.23078(14) 0.63578(16) 0.24726(13) 0.0282(6) Uani 1 1 d .
Ni1 Ni 0.12184(2) 0.66548(3) 0.23261(2) 0.03358(13) Uani 1 1 d .

loop_
_atom_site_aniso_label
_atom_site_aniso_U_11
_atom_site_aniso_U_22
_atom_site_aniso_U_33
_atom_site_aniso_U_23
_atom_site_aniso_U_13
_atom_site_aniso_U_12
Br1 0.0702(3) 0.0818(3) 0.0451(3) 0.0204(2) -0.0057(2) 0.0009(2)
Br2 0.0468(3) 0.0629(3) 0.0751(3) 0.0049(2) -0.0051(2) -0.0177(2)
C4 0.034(2) 0.050(2) 0.0344(19) -0.0035(16) 0.0027(15) -0.0012(16)
C3 0.046(2) 0.051(2) 0.045(2) 0.0119(18) 0.0004(18) 0.0001(19)
C2 0.048(2) 0.037(2) 0.055(2) 0.0029(18) -0.0042(19) 0.0061(17)
C1 0.0353(19) 0.040(2) 0.041(2) -0.0091(16) -0.0014(16) 0.0069(16)
C6 0.0243(16) 0.0334(18) 0.0295(16) -0.0065(13) -0.0032(13) -0.0011(14)
C5 0.0256(16) 0.0375(18) 0.0282(16) -0.0066(14) -0.0027(13) -0.0005(14)
C7 0.0228(16) 0.0437(19) 0.0287(17) -0.0046(15) 0.0024(13) 0.0032(14)
C10 0.0265(17) 0.0373(18) 0.0284(16) -0.0068(14) -0.0011(13) 0.0043(14)
C9 0.0313(18) 0.0349(19) 0.0350(18) -0.0011(15) -0.0085(15) 0.0013(14)
C8 0.0278(17) 0.0402(19) 0.0326(18) 0.0017(15) -0.0070(14) -0.0010(15)
C11 0.034(2) 0.062(2) 0.044(2) 0.0096(19) -0.0038(17) -0.0096(18)
C12 0.052(3) 0.055(3) 0.064(3) 0.015(2) -0.014(2) -0.020(2)
C13 0.070(3) 0.036(2) 0.074(3) 0.002(2) -0.025(3) -0.009(2)
C14 0.049(2) 0.037(2) 0.051(2) -0.0059(17) -0.0120(18) 0.0042(17)
C15 0.0242(16) 0.0281(16) 0.0270(16) -0.0006(13) 0.0002(13) 0.0003(13)
C16 0.0248(17) 0.0275(16) 0.0282(16) -0.0022(13) 0.0032(13) -0.0006(13)
C17 0.0262(17) 0.043(2) 0.0225(15) -0.0067(14) -0.0019(13) 0.0058(14)
C22 0.041(2) 0.044(2) 0.0294(17) -0.0071(15) -0.0081(15) 0.0062(16)
C21 0.055(2) 0.055(2) 0.043(2) -0.0217(19) -0.016(2) 0.021(2)
C20 0.041(2) 0.094(4) 0.038(2) -0.029(2) 0.0000(18) 0.020(2)
C19 0.034(2) 0.098(4) 0.033(2) -0.009(2) 0.0063(16) 0.002(2)
C18 0.0328(19) 0.060(2) 0.0285(18) -0.0028(16) 0.0029(15) 0.0002(17)
C29 0.056(3) 0.066(3) 0.057(3) 0.012(2) 0.014(2) -0.013(2)
C30 0.064(3) 0.038(2) 0.071(3) 0.005(2) 0.002(2) 0.003(2)
C23 0.0208(16) 0.0328(17) 0.0300(16) -0.0060(13) -0.0006(13) 0.0043(13)
C24 0.0300(18) 0.0316(18) 0.0407(19) -0.0053(15) -0.0020(15) -0.0008(14)
C25 0.036(2) 0.036(2) 0.061(2) -0.0135(18) 0.0007(18) 0.0059(16)
C26 0.034(2) 0.060(3) 0.053(2) -0.022(2) 0.0104(18) 0.0030(18)
C27 0.0321(19) 0.060(3) 0.0351(19) -0.0040(17) 0.0068(16) -0.0054(18)
C28 0.0265(17) 0.045(2) 0.0307(17) 0.0020(15) -0.0004(14) 0.0024(14)
C32 0.041(2) 0.060(3) 0.054(2) 0.022(2) 0.0055(19) 0.0029(19)
C31 0.056(3) 0.036(2) 0.059(2) 0.0053(18) 0.006(2) 0.0042(18)
N2 0.0266(15) 0.0293(14) 0.0294(14) -0.0005(11) 0.0017(11) 0.0013(11)
N1 0.0234(13) 0.0357(15) 0.0255(13) -0.0008(12) 0.0031(11) -0.0010(11)
Ni1 0.0271(2) 0.0440(3) 0.0296(2) -0.00385(18) -0.00334(18) 0.00190(19)

loop_
_atom_type_symbol
_atom_type_description
_atom_type_scat_dispersion_real
_atom_type_scat_dispersion_imag
_atom_type_scat_source
C C 0.0033 0.0016 'International Tables Vol C Tables 4.2.6.8 and 6.1.1.4'
H H 0.0000 0.0000 'International Tables Vol C Tables 4.2.6.8 and 6.1.1.4'
N N 0.0061 0.0033 'International Tables Vol C Tables 4.2.6.8 and 6.1.1.4'
Ni Ni 0.3393 1.1124 'International Tables Vol C Tables 4.2.6.8 and 6.1.1.4'
Br Br -0.2901 2.4595 'International Tables Vol C Tables 4.2.6.8 and 6.1.1.4'

loop_
_geom_angle_atom_site_label_1
_geom_angle_atom_site_label_2
_geom_angle_atom_site_label_3
_geom_angle
C5 C4 C3 119.4(3)
C5 C4 H1 120.3
C3 C4 H1 120.3
C2 C3 C4 120.9(3)
C2 C3 H2 119.6
C4 C3 H2 119.6
C3 C2 C1 120.0(3)
C3 C2 H3 120.0
C1 C2 H3 120.0
C6 C1 C2 119.4(3)
C6 C1 H4 120.3
C2 C1 H4 120.3
C1 C6 C5 120.6(3)
C1 C6 C7 125.7(3)
C5 C6 C7 113.7(3)
C4 C5 C6 119.6(3)
C4 C5 C10 126.4(3)
C6 C5 C10 113.9(3)
C6 C7 C15 103.2(2)
C6 C7 C8 107.9(3)
C15 C7 C8 105.2(3)
C6 C7 H7 113.3
C15 C7 H7 113.3
C8 C7 H7 113.3
C16 C10 C5 105.7(2)
C16 C10 C9 102.9(3)
C5 C10 C9 107.3(3)
C16 C10 H8 113.3
C5 C10 H8 113.3
C9 C10 H8 113.3
C14 C9 C8 120.7(3)
C14 C9 C10 125.6(3)
C8 C9 C10 113.8(3)
C11 C8 C9 120.0(3)
C11 C8 C7 126.0(3)
C9 C8 C7 114.0(3)
C8 C11 C12 119.2(4)
C8 C11 H11 120.4
C12 C11 H11 120.4
C13 C12 C11 120.4(4)
C13 C12 H12 119.8
C11 C12 H12 119.8
C12 C13 C14 121.3(4)
C12 C13 H13 119.4
C14 C13 H13 119.4
C13 C14 C9 118.5(4)
C13 C14 H14 120.8
C9 C14 H14 120.8
N1 C15 C16 117.4(3)
N1 C15 C7 130.1(3)
C16 C15 C7 112.5(3)
N2 C16 C15 116.8(3)
N2 C16 C10 131.7(3)
C15 C16 C10 111.5(3)
C22 C17 C18 123.3(3)
C22 C17 N1 116.9(3)
C18 C17 N1 119.7(3)
C17 C22 C21 117.2(4)
C17 C22 C30 121.8(3)
C21 C22 C30 121.0(4)
C20 C21 C22 120.8(4)
C20 C21 H19 119.6
C22 C21 H19 119.6
C19 C20 C21 120.6(4)
C19 C20 H20 119.7
C21 C20 H20 119.7
C20 C19 C18 121.6(4)
C20 C19 H21 119.2
C18 C19 H21 119.2
C19 C18 C17 116.4(4)
C19 C18 C29 120.6(4)
C17 C18 C29 123.1(3)
C18 C29 H23A 109.5
C18 C29 H23B 109.5
H23A C29 H23B 109.5
C18 C29 H23C 109.5
H23A C29 H23C 109.5
H23B C29 H23C 109.5
C22 C30 H24A 109.5
C22 C30 H24B 109.5
H24A C30 H24B 109.5
C22 C30 H24C 109.5
H24A C30 H24C 109.5
H24B C30 H24C 109.5
C28 C23 C24 121.9(3)
C28 C23 N2 120.5(3)
C24 C23 N2 117.5(3)
C25 C24 C23 117.8(3)
C25 C24 C31 121.2(3)
C23 C24 C31 121.0(3)
C26 C25 C24 121.2(3)
C26 C25 H27 119.4
C24 C25 H27 119.4
C25 C26 C27 120.3(3)
C25 C26 H28 119.9
C27 C26 H28 119.9
C26 C27 C28 121.3(3)
C26 C27 H29 119.3
C28 C27 H29 119.3
C27 C28 C23 117.4(3)
C27 C28 C32 120.2(3)
C23 C28 C32 122.3(3)
C28 C32 H31A 109.5
C28 C32 H31B 109.5
H31A C32 H31B 109.5
C28 C32 H31C 109.5
H31A C32 H31C 109.5
H31B C32 H31C 109.5
C24 C31 H32A 109.5
C24 C31 H32B 109.5
H32A C31 H32B 109.5
C24 C31 H32C 109.5
H32A C31 H32C 109.5
H32B C31 H32C 109.5
C16 N2 C23 121.1(3)
C16 N2 Ni1 111.4(2)
C23 N2 Ni1 127.4(2)
C15 N1 C17 119.9(3)
C15 N1 Ni1 112.2(2)
C17 N1 Ni1 127.7(2)
N1 Ni1 N2 81.49(10)
N1 Ni1 Br2 121.10(8)
N2 Ni1 Br2 101.02(7)
N1 Ni1 Br1 103.08(7)
N2 Ni1 Br1 126.34(7)
Br2 Ni1 Br1 119.37(2)

loop_
_geom_bond_atom_site_label_1
_geom_bond_atom_site_label_2
_geom_bond_distance
Br1 Ni1 2.3367(6)
Br2 Ni1 2.3299(6)
C4 C5 1.380(5)
C4 C3 1.388(5)
C4 H1 0.9300
C3 C2 1.383(5)
C3 H2 0.9300
C2 C1 1.388(5)
C2 H3 0.9300
C1 C6 1.379(5)
C1 H4 0.9300
C6 C5 1.403(4)
C6 C7 1.516(4)
C5 C10 1.528(4)
C7 C15 1.517(4)
C7 C8 1.524(5)
C7 H7 0.9800
C10 C16 1.522(4)
C10 C9 1.528(5)
C10 H8 0.9800
C9 C14 1.381(5)
C9 C8 1.395(5)
C8 C11 1.378(5)
C11 C12 1.385(6)
C11 H11 0.9300
C12 C13 1.372(7)
C12 H12 0.9300
C13 C14 1.380(6)
C13 H13 0.9300
C14 H14 0.9300
C15 N1 1.273(4)
C15 C16 1.490(4)
C16 N2 1.277(4)
C17 C22 1.388(5)
C17 C18 1.396(5)
C17 N1 1.442(4)
C22 C21 1.392(5)
C22 C30 1.503(5)
C21 C20 1.372(6)
C21 H19 0.9300
C20 C19 1.364(6)
C20 H20 0.9300
C19 C18 1.394(5)
C19 H21 0.9300
C18 C29 1.501(5)
C29 H23A 0.9600
C29 H23B 0.9600
C29 H23C 0.9600
C30 H24A 0.9600
C30 H24B 0.9600
C30 H24C 0.9600
C23 C28 1.397(4)
C23 C24 1.404(4)
C23 N2 1.442(4)
C24 C25 1.384(5)
C24 C31 1.498(5)
C25 C26 1.372(6)
C25 H27 0.9300
C26 C27 1.373(5)
C26 H28 0.9300
C27 C28 1.391(5)
C27 H29 0.9300
C28 C32 1.500(5)
C32 H31A 0.9600
C32 H31B 0.9600
C32 H31C 0.9600
C31 H32A 0.9600
C31 H32B 0.9600
C31 H32C 0.9600
N2 Ni1 2.054(3)
N1 Ni1 2.019(3)

loop_
_geom_torsion_atom_site_label_1
_geom_torsion_atom_site_label_2
_geom_torsion_atom_site_label_3
_geom_torsion_atom_site_label_4
_geom_torsion
C5 C4 C3 C2 0.2(6)
C4 C3 C2 C1 0.4(6)
C3 C2 C1 C6 -0.2(5)
C2 C1 C6 C5 -0.6(5)
C2 C1 C6 C7 179.3(3)
C3 C4 C5 C6 -0.9(5)
C3 C4 C5 C10 -179.4(3)
C1 C6 C5 C4 1.1(5)
C7 C6 C5 C4 -178.7(3)
C1 C6 C5 C10 179.8(3)
C7 C6 C5 C10 -0.1(4)
C1 C6 C7 C15 122.0(3)
C5 C6 C7 C15 -58.2(3)
C1 C6 C7 C8 -127.0(3)
C5 C6 C7 C8 52.9(3)
C4 C5 C10 C16 -124.9(3)
C6 C5 C10 C16 56.6(3)
C4 C5 C10 C9 125.8(3)
C6 C5 C10 C9 -52.8(3)
C16 C10 C9 C14 122.0(3)
C5 C10 C9 C14 -126.7(3)
C16 C10 C9 C8 -58.3(3)
C5 C10 C9 C8 53.0(3)
C14 C9 C8 C11 0.2(5)
C10 C9 C8 C11 -179.5(3)
C14 C9 C8 C7 179.1(3)
C10 C9 C8 C7 -0.6(4)
C6 C7 C8 C11 126.1(3)
C15 C7 C8 C11 -124.2(3)
C6 C7 C8 C9 -52.7(4)
C15 C7 C8 C9 56.9(3)
C9 C8 C11 C12 0.3(5)
C7 C8 C11 C12 -178.4(3)
C8 C11 C12 C13 -0.2(6)
C11 C12 C13 C14 -0.5(6)
C12 C13 C14 C9 1.0(6)
C8 C9 C14 C13 -0.9(5)
C10 C9 C14 C13 178.8(3)
C6 C7 C15 N1 -116.0(4)
C8 C7 C15 N1 131.1(3)
C6 C7 C15 C16 60.9(3)
C8 C7 C15 C16 -52.1(3)
N1 C15 C16 N2 -9.8(4)
C7 C15 C16 N2 172.8(3)
N1 C15 C16 C10 171.2(3)
C7 C15 C16 C10 -6.1(4)
C5 C10 C16 N2 129.5(4)
C9 C10 C16 N2 -118.0(4)
C5 C10 C16 C15 -51.7(3)
C9 C10 C16 C15 60.8(3)
C18 C17 C22 C21 1.6(5)
N1 C17 C22 C21 -177.4(3)
C18 C17 C22 C30 -179.6(3)
N1 C17 C22 C30 1.5(5)
C17 C22 C21 C20 -1.9(5)
C30 C22 C21 C20 179.2(4)
C22 C21 C20 C19 0.5(6)
C21 C20 C19 C18 1.4(6)
C20 C19 C18 C17 -1.7(6)
C20 C19 C18 C29 176.8(4)
C22 C17 C18 C19 0.2(5)
N1 C17 C18 C19 179.1(3)
C22 C17 C18 C29 -178.3(4)
N1 C17 C18 C29 0.6(5)
C28 C23 C24 C25 2.1(5)
N2 C23 C24 C25 -179.4(3)
C28 C23 C24 C31 -179.3(3)
N2 C23 C24 C31 -0.8(5)
C23 C24 C25 C26 0.5(5)
C31 C24 C25 C26 -178.1(4)
C24 C25 C26 C27 -2.1(6)
C25 C26 C27 C28 1.1(6)
C26 C27 C28 C23 1.4(5)
C26 C27 C28 C32 -176.2(3)
C24 C23 C28 C27 -3.0(5)
N2 C23 C28 C27 178.6(3)
C24 C23 C28 C32 174.5(3)
N2 C23 C28 C32 -3.9(5)
C15 C16 N2 C23 -179.1(3)
C10 C16 N2 C23 -0.4(5)
C15 C16 N2 Ni1 4.9(3)
C10 C16 N2 Ni1 -176.4(3)
C28 C23 N2 C16 -70.0(4)
C24 C23 N2 C16 111.5(3)
C28 C23 N2 Ni1 105.3(3)
C24 C23 N2 Ni1 -73.2(3)
C16 C15 N1 C17 -175.6(3)
C7 C15 N1 C17 1.1(5)
C16 C15 N1 Ni1 9.0(3)
C7 C15 N1 Ni1 -174.2(3)
C22 C17 N1 C15 99.1(4)
C18 C17 N1 C15 -79.9(4)
C22 C17 N1 Ni1 -86.3(3)
C18 C17 N1 Ni1 94.7(3)
C15 N1 Ni1 N2 -5.0(2)
C17 N1 Ni1 N2 -179.9(3)
C15 N1 Ni1 Br2 -102.8(2)
C17 N1 Ni1 Br2 82.3(3)
C15 N1 Ni1 Br1 120.5(2)
C17 N1 Ni1 Br1 -54.4(3)
C16 N2 Ni1 N1 -0.3(2)
C23 N2 Ni1 N1 -176.0(3)
C16 N2 Ni1 Br2 119.9(2)
C23 N2 Ni1 Br2 -55.8(2)
C16 N2 Ni1 Br1 -100.3(2)
C23 N2 Ni1 Br1 84.0(3)
